data_7235556
loop_
_publ_author_name
'Jeyalakshmi, Kumaramangalam'
'Selvakumaran, Nagamani'
'Bhuvanesh, Nattamai S. P.'
'Sreekanth, Anantharaman'
'Karvembu, Ramasamy'

_publ_section_title
;
 DNA/protein binding and cytotoxicity studies of copper(ii) complexes
 containing N,N&#x2032;,N&#x2032;&#x2032;-trisubstituted guanidine ligands
;
_journal_issue 33
_journal_name_full 'RSC Advances'
_journal_page_first 17179
_journal_paper_doi 10.1039/c4ra01459f
_journal_volume 4
_journal_year 2014
_chemical_formula_sum 'C18 H21 N3 O S'
_chemical_formula_weight 327.44
_space_group_IT_number 33
_space_group_name_Hall 'P 2c -2n'
_space_group_name_H-M_alt 'P n a 21'
_symmetry_cell_setting orthorhombic
_symmetry_space_group_name_H-M 'P n a 21'
_atom_sites_solution_hydrogens geom
_atom_sites_solution_primary direct
_atom_sites_solution_secondary difmap
_audit_creation_method SHELXL-97
_cell_angle_alpha 90.00
_cell_angle_beta 90.00
_cell_angle_gamma 90.00
_cell_formula_units_Z 4
_cell_length_a 11.0663(16)
_cell_length_b 10.4930(15)
_cell_length_c 14.541(2)
_cell_measurement_reflns_used 8437
_cell_measurement_temperature 110(2)
_cell_measurement_theta_max 27.50
_cell_measurement_theta_min 2.39
_cell_volume 1688.5(4)
_computing_cell_refinement
; 

  APEX-II(BRUKER-NONIUS, 2003) 

;
_computing_data_collection 'APEX-II (BRUKER-NONIUS, 2003)'
_computing_data_reduction APEX-II
_computing_molecular_graphics Olex2
_computing_publication_material 'Bruker SHELXTL'
_computing_structure_refinement 'SHELXL-97 (Sheldrick, 2008)'
_computing_structure_solution 'SHELXS-97 (Sheldrick, 2008)'
_diffrn_ambient_temperature 110(2)
_diffrn_measured_fraction_theta_full 0.997
_diffrn_measured_fraction_theta_max 0.997
_diffrn_measurement_device_type 'APEX II'
_diffrn_measurement_method 'omega scans'
_diffrn_radiation_monochromator graphite
_diffrn_radiation_source 'fine-focus sealed tube'
_diffrn_radiation_type MoK\a
_diffrn_radiation_wavelength 0.71073
_diffrn_reflns_av_R_equivalents 0.0285
_diffrn_reflns_av_sigmaI/netI 0.0231
_diffrn_reflns_limit_h_max 13
_diffrn_reflns_limit_h_min -13
_diffrn_reflns_limit_k_max 12
_diffrn_reflns_limit_k_min -12
_diffrn_reflns_limit_l_max 17
_diffrn_reflns_limit_l_min -16
_diffrn_reflns_number 13429
_diffrn_reflns_theta_full 25.00
_diffrn_reflns_theta_max 25.00
_diffrn_reflns_theta_min 2.39
_diffrn_standards_decay_% 0
_diffrn_standards_interval_count 0
_diffrn_standards_number 0
_exptl_absorpt_coefficient_mu 0.200
_exptl_absorpt_correction_T_max 0.9388
_exptl_absorpt_correction_T_min 0.8963
_exptl_absorpt_correction_type multi-scan
_exptl_absorpt_process_details 'SADABS; (Sheldrick, 2006)'
_exptl_crystal_colour colorless
_exptl_crystal_density_diffrn 1.288
_exptl_crystal_density_method 'not measured'
_exptl_crystal_description block
_exptl_crystal_F_000 696
_exptl_crystal_size_max 0.56
_exptl_crystal_size_mid 0.33
_exptl_crystal_size_min 0.32
_refine_diff_density_max 0.123
_refine_diff_density_min -0.161
_refine_diff_density_rms 0.032
_refine_ls_abs_structure_details 'Flack H D (1983), Acta Cryst. A39, 876-881'
_refine_ls_abs_structure_Flack -0.04(6)
_refine_ls_extinction_method none
_refine_ls_goodness_of_fit_ref 1.053
_refine_ls_hydrogen_treatment constr
_refine_ls_matrix_type full
_refine_ls_number_parameters 215
_refine_ls_number_reflns 2952
_refine_ls_number_restraints 13
_refine_ls_restrained_S_all 1.055
_refine_ls_R_factor_all 0.0256
_refine_ls_R_factor_gt 0.0250
_refine_ls_shift/su_max 0.000
_refine_ls_shift/su_mean 0.000
_refine_ls_structure_factor_coef Fsqd
_refine_ls_weighting_details 'calc w=1/[\s^2^(Fo^2^)+(0.0367P)^2^+0.2365P] where P=(Fo^2^+2Fc^2^)/3'
_refine_ls_weighting_scheme calc
_refine_ls_wR_factor_gt 0.0627
_refine_ls_wR_factor_ref 0.0633
_reflns_number_gt 2886
_reflns_number_total 2952
_reflns_threshold_expression >2sigma(I)
_cod_data_source_file c4ra01459f1.cif
_cod_data_source_block rkb
_cod_depositor_comments
;
The following automatic conversions were performed:

data item '_symmetry_cell_setting' value 'Orthorhombic' was changed
to 'orthorhombic' in accordance with the
/home/saulius/struct/COD-crude-data/automatic-downloads/DataCite-retrospective/RSC/depositions/lib/dictionaries/cif_core.dic
dictionary named 'cif_core.dic' version 2.4.2 last updated on
2011-04-26.

Automatic conversion script
Id: cif_fix_values 6909 2019-04-08 15:41:33Z antanas 
;
_cod_original_sg_symbol_H-M Pna2(1)
_cod_database_code 7235556

loop_
_symmetry_equiv_pos_as_xyz
'x, y, z'
'-x, -y, z+1/2'
'x+1/2, -y+1/2, z'
'-x+1/2, y+1/2, z+1/2'

loop_
_atom_site_label
_atom_site_type_symbol
_atom_site_fract_x
_atom_site_fract_y
_atom_site_fract_z
_atom_site_U_iso_or_equiv
_atom_site_adp_type
_atom_site_occupancy
_atom_site_symmetry_multiplicity
_atom_site_calc_flag
_atom_site_refinement_flags
_atom_site_disorder_assembly
_atom_site_disorder_group
S1 S 0.07171(7) 0.18366(7) 0.04108(8) 0.0250(2) Uani 0.6879(16) 1 d PD A 1
C1 C 0.20531(12) 0.12064(13) 0.00601(9) 0.0173(3) Uani 0.6879(16) 1 d PD A 1
C2 C 0.2709(3) 0.2129(3) -0.0416(3) 0.0252(10) Uani 0.6879(16) 1 d PD A 1
H2 H 0.3490 0.1969 -0.0661 0.030 Uiso 0.6879(16) 1 calc PR A 1
C3 C 0.2158(4) 0.3257(5) -0.0502(4) 0.0251(4) Uani 0.6879(16) 1 d PD A 1
H3 H 0.2503 0.3959 -0.0820 0.030 Uiso 0.6879(16) 1 calc PR A 1
C4 C 0.1053(5) 0.3302(4) -0.0087(3) 0.0251(4) Uani 0.6879(16) 1 d PD A 1
H4 H 0.0541 0.4029 -0.0073 0.030 Uiso 0.6879(16) 1 calc PR A 1
S1A S 0.2981(2) 0.2100(2) -0.0568(2) 0.0250(2) Uani 0.3121(16) 1 d PD A 2
C1A C 0.20531(12) 0.12064(13) 0.00601(9) 0.0173(3) Uani 0.3121(16) 1 d PD A 2
C2A C 0.1014(7) 0.1881(7) 0.0298(7) 0.0252(10) Uani 0.3121(16) 1 d PD A 2
H2A H 0.0375 0.1519 0.0649 0.030 Uiso 0.3121(16) 1 calc PR A 2
C3A C 0.0995(11) 0.3079(10) -0.0009(7) 0.0251(4) Uani 0.3121(16) 1 d PD A 2
H3A H 0.0338 0.3641 0.0102 0.030 Uiso 0.3121(16) 1 calc PR A 2
C4A C 0.2003(8) 0.3435(12) -0.0499(9) 0.0251(4) Uani 0.3121(16) 1 d PD A 2
H4A H 0.2149 0.4253 -0.0756 0.030 Uiso 0.3121(16) 1 calc PR A 2
O1 O 0.15448(8) -0.07943(9) 0.06730(7) 0.0189(2) Uani 1 1 d . A .
N1 N 0.34908(10) -0.04589(10) 0.00973(8) 0.0152(2) Uani 1 1 d . A .
N2 N 0.34444(10) -0.22501(11) 0.10688(8) 0.0174(2) Uani 1 1 d . A .
H2B H 0.2791 -0.1921 0.1320 0.021 Uiso 1 1 calc R . .
N3 N 0.49785(10) -0.20015(10) 0.00084(8) 0.0162(2) Uani 1 1 d . A .
H3B H 0.5352 -0.2626 0.0295 0.019 Uiso 1 1 calc R . .
C5 C 0.23481(12) -0.01204(12) 0.03045(9) 0.0154(3) Uani 1 1 d . . .
C6 C 0.39401(11) -0.15719(11) 0.03953(9) 0.0139(3) Uani 1 1 d . . .
C7 C 0.38421(13) -0.34731(13) 0.14487(10) 0.0178(3) Uani 1 1 d . . .
H7 H 0.4330 -0.3925 0.0970 0.021 Uiso 1 1 calc R A .
C8 C 0.27396(13) -0.42806(13) 0.16683(11) 0.0222(3) Uani 1 1 d . A .
H8A H 0.2252 -0.4403 0.1104 0.027 Uiso 1 1 calc R . .
H8B H 0.2232 -0.3838 0.2129 0.027 Uiso 1 1 calc R . .
C9 C 0.31312(15) -0.55778(14) 0.20453(11) 0.0265(4) Uani 1 1 d . . .
H9A H 0.2407 -0.6078 0.2216 0.032 Uiso 1 1 calc R A .
H9B H 0.3571 -0.6053 0.1561 0.032 Uiso 1 1 calc R . .
C10 C 0.39385(16) -0.54265(16) 0.28802(11) 0.0308(4) Uani 1 1 d . A .
H10A H 0.4232 -0.6276 0.3075 0.037 Uiso 1 1 calc R . .
H10B H 0.3462 -0.5061 0.3392 0.037 Uiso 1 1 calc R . .
C11 C 0.50155(15) -0.45683(15) 0.26851(12) 0.0297(4) Uani 1 1 d . . .
H11A H 0.5473 -0.4429 0.3262 0.036 Uiso 1 1 calc R A .
H11B H 0.5560 -0.4996 0.2242 0.036 Uiso 1 1 calc R . .
C12 C 0.46275(14) -0.32877(14) 0.22951(11) 0.0245(3) Uani 1 1 d . A .
H12A H 0.4170 -0.2808 0.2767 0.029 Uiso 1 1 calc R . .
H12B H 0.5352 -0.2783 0.2130 0.029 Uiso 1 1 calc R . .
C13 C 0.55259(13) -0.15464(12) -0.08139(9) 0.0153(3) Uani 1 1 d . . .
C14 C 0.67626(13) -0.17425(12) -0.09024(10) 0.0183(3) Uani 1 1 d . A .
H14 H 0.7207 -0.2100 -0.0407 0.022 Uiso 1 1 calc R . .
C15 C 0.73497(14) -0.14178(13) -0.17122(10) 0.0223(3) Uani 1 1 d . . .
H15 H 0.8195 -0.1554 -0.1769 0.027 Uiso 1 1 calc R A .
C16 C 0.67104(15) -0.08982(15) -0.24346(11) 0.0272(3) Uani 1 1 d . A .
H16 H 0.7111 -0.0681 -0.2991 0.033 Uiso 1 1 calc R . .
C17 C 0.54785(15) -0.06959(15) -0.23433(11) 0.0286(4) Uani 1 1 d . . .
H17 H 0.5040 -0.0327 -0.2838 0.034 Uiso 1 1 calc R A .
C18 C 0.48771(14) -0.10245(14) -0.15414(10) 0.0215(3) Uani 1 1 d . A .
H18 H 0.4030 -0.0895 -0.1489 0.026 Uiso 1 1 calc R . .

loop_
_atom_site_aniso_label
_atom_site_aniso_U_11
_atom_site_aniso_U_22
_atom_site_aniso_U_33
_atom_site_aniso_U_23
_atom_site_aniso_U_13
_atom_site_aniso_U_12
S1 0.0197(4) 0.0167(3) 0.0387(4) 0.0065(2) 0.0066(3) 0.0069(2)
C1 0.0169(7) 0.0165(7) 0.0184(7) -0.0003(5) -0.0018(6) 0.0005(5)
C2 0.0156(19) 0.0299(15) 0.030(2) -0.0067(12) -0.0019(14) -0.0009(12)
C3 0.0273(8) 0.0108(15) 0.0371(8) 0.0064(8) -0.0031(7) 0.0031(7)
C4 0.0273(8) 0.0108(15) 0.0371(8) 0.0064(8) -0.0031(7) 0.0031(7)
S1A 0.0197(4) 0.0167(3) 0.0387(4) 0.0065(2) 0.0066(3) 0.0069(2)
C1A 0.0169(7) 0.0165(7) 0.0184(7) -0.0003(5) -0.0018(6) 0.0005(5)
C2A 0.0156(19) 0.0299(15) 0.030(2) -0.0067(12) -0.0019(14) -0.0009(12)
C3A 0.0273(8) 0.0108(15) 0.0371(8) 0.0064(8) -0.0031(7) 0.0031(7)
C4A 0.0273(8) 0.0108(15) 0.0371(8) 0.0064(8) -0.0031(7) 0.0031(7)
O1 0.0180(5) 0.0155(5) 0.0232(5) 0.0020(4) 0.0045(4) -0.0005(4)
N1 0.0153(6) 0.0127(5) 0.0176(6) 0.0016(4) 0.0009(5) 0.0001(4)
N2 0.0163(6) 0.0162(6) 0.0196(6) 0.0036(5) 0.0034(5) 0.0045(4)
N3 0.0164(6) 0.0153(5) 0.0169(6) 0.0044(4) 0.0021(4) 0.0029(4)
C5 0.0187(7) 0.0156(6) 0.0119(6) -0.0014(5) -0.0008(5) -0.0007(5)
C6 0.0136(6) 0.0141(6) 0.0139(6) -0.0013(5) -0.0009(5) -0.0019(5)
C7 0.0169(7) 0.0161(7) 0.0204(7) 0.0045(5) 0.0031(6) 0.0033(6)
C8 0.0183(8) 0.0207(7) 0.0275(8) 0.0064(6) 0.0028(6) 0.0007(6)
C9 0.0267(8) 0.0199(8) 0.0328(9) 0.0080(6) 0.0114(7) 0.0009(6)
C10 0.0400(10) 0.0256(8) 0.0268(8) 0.0138(6) 0.0090(7) 0.0119(7)
C11 0.0314(9) 0.0324(8) 0.0253(8) 0.0066(7) -0.0045(7) 0.0094(7)
C12 0.0237(8) 0.0252(8) 0.0246(8) 0.0031(6) -0.0023(7) 0.0021(6)
C13 0.0205(7) 0.0095(6) 0.0157(7) -0.0011(5) 0.0021(6) -0.0021(5)
C14 0.0199(7) 0.0136(6) 0.0213(8) -0.0004(5) 0.0008(6) -0.0016(5)
C15 0.0210(8) 0.0182(7) 0.0277(8) -0.0004(6) 0.0066(6) -0.0027(6)
C16 0.0328(9) 0.0271(8) 0.0217(8) 0.0026(6) 0.0111(7) -0.0026(6)
C17 0.0351(9) 0.0319(8) 0.0187(8) 0.0055(6) 0.0011(7) 0.0049(7)
C18 0.0188(7) 0.0251(7) 0.0204(7) 0.0006(6) 0.0012(6) 0.0024(6)

loop_
_atom_type_symbol
_atom_type_description
_atom_type_scat_dispersion_real
_atom_type_scat_dispersion_imag
_atom_type_scat_source
C C 0.0033 0.0016 'International Tables Vol C Tables 4.2.6.8 and 6.1.1.4'
H H 0.0000 0.0000 'International Tables Vol C Tables 4.2.6.8 and 6.1.1.4'
N N 0.0061 0.0033 'International Tables Vol C Tables 4.2.6.8 and 6.1.1.4'
O O 0.0106 0.0060 'International Tables Vol C Tables 4.2.6.8 and 6.1.1.4'
S S 0.1246 0.1234 'International Tables Vol C Tables 4.2.6.8 and 6.1.1.4'

loop_
_geom_angle_atom_site_label_1
_geom_angle_atom_site_label_2
_geom_angle_atom_site_label_3
_geom_angle
C1 S1 C4 91.89(19)
C2 C1 C5 131.35(19)
C2 C1 S1 109.39(17)
C5 C1 S1 119.24(10)
C3 C2 C1 115.1(3)
C3 C2 H2 122.5
C1 C2 H2 122.5
C2 C3 C4 113.5(6)
C2 C3 H3 123.3
C4 C3 H3 123.3
C3 C4 S1 110.2(5)
C3 C4 H4 124.9
S1 C4 H4 124.9
C3A C2A H2A 123.0
C2A C3A C4A 114.6(14)
C2A C3A H3A 122.7
C4A C3A H3A 122.7
C3A C4A S1A 108.0(13)
C3A C4A H4A 126.0
S1A C4A H4A 126.0
C6 N1 C5 120.34(11)
C6 N2 C7 128.54(11)
C6 N2 H2B 115.7
C7 N2 H2B 115.7
C6 N3 C13 126.70(11)
C6 N3 H3B 116.6
C13 N3 H3B 116.6
O1 C5 N1 127.67(12)
O1 C5 C1 118.56(12)
N1 C5 C1 113.77(11)
N2 C6 N1 123.46(12)
N2 C6 N3 118.51(11)
N1 C6 N3 117.99(12)
N2 C7 C12 111.42(12)
N2 C7 C8 109.06(11)
C12 C7 C8 111.13(12)
N2 C7 H7 108.4
C12 C7 H7 108.4
C8 C7 H7 108.4
C7 C8 C9 110.12(11)
C7 C8 H8A 109.6
C9 C8 H8A 109.6
C7 C8 H8B 109.6
C9 C8 H8B 109.6
H8A C8 H8B 108.2
C10 C9 C8 111.15(13)
C10 C9 H9A 109.4
C8 C9 H9A 109.4
C10 C9 H9B 109.4
C8 C9 H9B 109.4
H9A C9 H9B 108.0
C9 C10 C11 112.00(13)
C9 C10 H10A 109.2
C11 C10 H10A 109.2
C9 C10 H10B 109.2
C11 C10 H10B 109.2
H10A C10 H10B 107.9
C12 C11 C10 111.82(13)
C12 C11 H11A 109.3
C10 C11 H11A 109.3
C12 C11 H11B 109.3
C10 C11 H11B 109.3
H11A C11 H11B 107.9
C7 C12 C11 110.52(13)
C7 C12 H12A 109.5
C11 C12 H12A 109.5
C7 C12 H12B 109.5
C11 C12 H12B 109.5
H12A C12 H12B 108.1
C14 C13 C18 119.75(13)
C14 C13 N3 116.57(12)
C18 C13 N3 123.47(13)
C15 C14 C13 120.22(13)
C15 C14 H14 119.9
C13 C14 H14 119.9
C16 C15 C14 120.23(14)
C16 C15 H15 119.9
C14 C15 H15 119.9
C15 C16 C17 119.48(14)
C15 C16 H16 120.3
C17 C16 H16 120.3
C16 C17 C18 120.98(15)
C16 C17 H17 119.5
C18 C17 H17 119.5
C17 C18 C13 119.34(14)
C17 C18 H18 120.3
C13 C18 H18 120.3

loop_
_geom_bond_atom_site_label_1
_geom_bond_atom_site_label_2
_geom_bond_distance
S1 C1 1.6980(15)
S1 C4 1.740(3)
C1 C2 1.394(4)
C1 C5 1.4734(18)
C2 C3 1.337(6)
C2 H2 0.9500
C3 C4 1.364(4)
C3 H3 0.9500
C4 H4 0.9500
S1A C4A 1.773(8)
C2A C3A 1.335(10)
C2A H2A 0.9500
C3A C4A 1.375(8)
C3A H3A 0.9500
C4A H4A 0.9500
O1 C5 1.2560(16)
N1 C6 1.3413(17)
N1 C5 1.3476(17)
N2 C6 1.3290(18)
N2 C7 1.4648(17)
N2 H2B 0.8800
N3 C6 1.3566(18)
N3 C13 1.4230(18)
N3 H3B 0.8800
C7 C12 1.519(2)
C7 C8 1.519(2)
C7 H7 1.0000
C8 C9 1.530(2)
C8 H8A 0.9900
C8 H8B 0.9900
C9 C10 1.516(2)
C9 H9A 0.9900
C9 H9B 0.9900
C10 C11 1.521(2)
C10 H10A 0.9900
C10 H10B 0.9900
C11 C12 1.520(2)
C11 H11A 0.9900
C11 H11B 0.9900
C12 H12A 0.9900
C12 H12B 0.9900
C13 C14 1.390(2)
C13 C18 1.391(2)
C14 C15 1.387(2)
C14 H14 0.9500
C15 C16 1.379(2)
C15 H15 0.9500
C16 C17 1.386(2)
C16 H16 0.9500
C17 C18 1.386(2)
C17 H17 0.9500
C18 H18 0.9500

loop_
_geom_torsion_atom_site_label_1
_geom_torsion_atom_site_label_2
_geom_torsion_atom_site_label_3
_geom_torsion_atom_site_label_4
_geom_torsion
C4 S1 C1 C2 0.4(3)
C4 S1 C1 C5 178.78(19)
C5 C1 C2 C3 -179.1(3)
S1 C1 C2 C3 -1.0(5)
C1 C2 C3 C4 1.2(7)
C2 C3 C4 S1 -0.8(7)
C1 S1 C4 C3 0.2(5)
C2A C3A C4A S1A 1.4(16)
C6 N1 C5 O1 -9.1(2)
C6 N1 C5 C1 170.58(11)
C2 C1 C5 O1 -173.9(3)
S1 C1 C5 O1 8.16(17)
C2 C1 C5 N1 6.4(3)
S1 C1 C5 N1 -171.59(11)
C7 N2 C6 N1 179.56(13)
C7 N2 C6 N3 -2.8(2)
C5 N1 C6 N2 -16.78(19)
C5 N1 C6 N3 165.59(12)
C13 N3 C6 N2 168.08(12)
C13 N3 C6 N1 -14.17(19)
C6 N2 C7 C12 95.10(16)
C6 N2 C7 C8 -141.85(14)
N2 C7 C8 C9 178.65(12)
C12 C7 C8 C9 -58.13(16)
C7 C8 C9 C10 56.18(17)
C8 C9 C10 C11 -54.12(17)
C9 C10 C11 C12 53.51(18)
N2 C7 C12 C11 179.24(12)
C8 C7 C12 C11 57.38(16)
C10 C11 C12 C7 -54.62(17)
C6 N3 C13 C14 155.85(13)
C6 N3 C13 C18 -29.5(2)
C18 C13 C14 C15 0.1(2)
N3 C13 C14 C15 174.98(12)
C13 C14 C15 C16 0.0(2)
C14 C15 C16 C17 0.4(2)
C15 C16 C17 C18 -0.9(2)
C16 C17 C18 C13 1.0(2)
C14 C13 C18 C17 -0.6(2)
N3 C13 C18 C17 -175.11(13)
